data_7237943
loop_
_publ_author_name
'Zeng, Xuan'
'Pan, Kuan-Chung'
'Lee, Wei-Kai'
'Gong, Shaolong'
'Ni, Fan'
'Xiao, Xiao'
'Zeng, Weixuan'
'Xiang, Yepeng'
'Zhan, Lisi'
'Zhang, Yu'
'Wu, Chung-Chih'
'Yang, Chuluo'

_publ_section_title
;
 High-efficiency pure blue thermally activated delayed fluorescence
 emitters with a preferentially horizontal emitting dipole orientation via
 a spiro-linked double D--A molecular architecture
;
_journal_issue 35
_journal_name_full 'Journal of Materials Chemistry C'
_journal_page_first 10851
_journal_paper_doi 10.1039/C9TC03582F
_journal_volume 7
_journal_year 2019
_chemical_formula_moiety 'C49 H34 N2 O4 S2, C H Cl3'
_chemical_formula_sum 'C50 H35 Cl3 N2 O4 S2'
_chemical_formula_weight 898.27
_space_group_crystal_system monoclinic
_space_group_IT_number 14
_space_group_name_Hall '-P 2ybc'
_space_group_name_H-M_alt 'P 1 21/c 1'
_atom_sites_solution_hydrogens geom
_atom_sites_solution_primary dual
_audit_creation_date 2018-08-11
_audit_creation_method
;
Olex2 1.2
(compiled 2018.05.29 svn.r3508 for OlexSys, GUI svn.r5506)
;
_audit_update_record
;
2018-09-19 deposited with the CCDC.	2019-08-02 downloaded from the CCDC.
;
_cell_angle_alpha 90
_cell_angle_beta 104.958(2)
_cell_angle_gamma 90
_cell_formula_units_Z 4
_cell_length_a 12.3771(3)
_cell_length_b 37.6178(7)
_cell_length_c 9.1884(2)
_cell_measurement_reflns_used 6336
_cell_measurement_temperature 100.00(10)
_cell_measurement_theta_max 73.3400
_cell_measurement_theta_min 2.3630
_cell_volume 4133.15(16)
_computing_cell_refinement 'CrysAlisPro 1.171.38.43f (Rigaku OD, 2015)'
_computing_data_collection 'CrysAlisPro 1.171.38.43f (Rigaku OD, 2015)'
_computing_data_reduction 'CrysAlisPro 1.171.38.43f (Rigaku OD, 2015)'
_computing_molecular_graphics 'Olex2 (Dolomanov et al., 2009)'
_computing_publication_material 'Olex2 (Dolomanov et al., 2009)'
_computing_structure_refinement 'ShelXL (Sheldrick, 2015)'
_computing_structure_solution 'ShelXT (Sheldrick, 2015)'
_diffrn_ambient_environment N~2~
_diffrn_ambient_temperature 100.00(10)
_diffrn_detector 'CCD plate'
_diffrn_detector_area_resol_mean 10.5368
_diffrn_detector_type AtlasS2
_diffrn_measured_fraction_theta_full 0.991
_diffrn_measured_fraction_theta_max 0.964
_diffrn_measurement_details
;
List of Runs (angles in degrees, time in seconds):

  # Type    Start    End  Width  t~exp~   \w     \q     \k     \f   Frames
#--------------------------------------------------------------------------
  1  \w     14.00  78.50   0.75    0.75    --   40.98 -99.00 -90.00   86
  2  \w     26.00 108.50   0.75    0.75    --  106.95 -95.00 -90.00  110
  3  \w     79.00 105.25   0.75    0.75    --  106.95 -95.00-180.00   35
  4  \w     34.00  61.00   0.75    0.75    --  106.95 -95.00-180.00   36
  5  \w      6.00  50.25   0.75    0.75    --   40.98 -99.00-180.00   59
  6  \w     79.75 178.00   0.75    0.75    --  106.95  30.00-180.00  131
  7  \w    123.00 149.25   0.75    0.75    --  106.95  61.00 -60.00   35
  8  \w    120.00 174.00   0.75    0.75    --  106.95 111.00 -30.00   72
  9  \w    114.00 142.50   0.75    0.75    --  106.95 178.00-120.00   38
 10  \w    102.00 147.00   0.75    0.75    --  106.95 111.00   0.00   60
 11  \w    107.00 162.50   0.75    0.75    --  106.95 111.00 120.00   74
 12  \w     81.00 107.25   0.75    0.75    --  106.95  61.00 -60.00   35
 13  \w   -118.00 -27.25   0.75    0.75    --  -40.98 -19.00-120.00  121
;
_diffrn_measurement_device 'four-circle diffractometer'
_diffrn_measurement_device_type 'SuperNova, Dual, Cu at zero, AtlasS2'
_diffrn_measurement_method '\w scans'
_diffrn_orient_matrix_type 'CrysAlisPro convention (1999,Acta A55,543-557)'
_diffrn_orient_matrix_UB_11 0.1052026000
_diffrn_orient_matrix_UB_12 0.0229042000
_diffrn_orient_matrix_UB_13 0.0126672000
_diffrn_orient_matrix_UB_21 -0.0705999000
_diffrn_orient_matrix_UB_22 0.0339503000
_diffrn_orient_matrix_UB_23 -0.0056274000
_diffrn_orient_matrix_UB_31 0.0233866000
_diffrn_orient_matrix_UB_32 -0.0005840000
_diffrn_orient_matrix_UB_33 0.1729756000
_diffrn_radiation_monochromator mirror
_diffrn_radiation_probe x-ray
_diffrn_radiation_type CuK\a
_diffrn_radiation_wavelength 1.54184
_diffrn_reflns_av_R_equivalents 0.0504
_diffrn_reflns_av_unetI/netI 0.0602
_diffrn_reflns_Laue_measured_fraction_full 0.991
_diffrn_reflns_Laue_measured_fraction_max 0.964
_diffrn_reflns_limit_h_max 15
_diffrn_reflns_limit_h_min -15
_diffrn_reflns_limit_k_max 42
_diffrn_reflns_limit_k_min -46
_diffrn_reflns_limit_l_max 11
_diffrn_reflns_limit_l_min -8
_diffrn_reflns_number 16821
_diffrn_reflns_point_group_measured_fraction_full 0.991
_diffrn_reflns_point_group_measured_fraction_max 0.964
_diffrn_reflns_theta_full 67.684
_diffrn_reflns_theta_max 73.436
_diffrn_reflns_theta_min 2.349
_diffrn_source 'micro-focus sealed X-ray tube'
_diffrn_source_type 'SuperNova (Cu) X-ray Source'
_exptl_absorpt_coefficient_mu 3.362
_exptl_absorpt_correction_T_max 1.00000
_exptl_absorpt_correction_T_min 0.67229
_exptl_absorpt_correction_type multi-scan
_exptl_absorpt_process_details
;
CrysAlisPro 1.171.38.43f (Rigaku Oxford Diffraction, 2015)
Empirical absorption correction using spherical harmonics,
 implemented in SCALE3 ABSPACK scaling algorithm.
;
_exptl_crystal_colour colourless
_exptl_crystal_colour_primary colourless
_exptl_crystal_density_diffrn 1.444
_exptl_crystal_description block
_exptl_crystal_F_000 1856
_exptl_crystal_size_max 0.11
_exptl_crystal_size_mid 0.1
_exptl_crystal_size_min 0.09
_refine_diff_density_max 0.429
_refine_diff_density_min -0.410
_refine_diff_density_rms 0.078
_refine_ls_extinction_method none
_refine_ls_goodness_of_fit_ref 1.015
_refine_ls_hydrogen_treatment constr
_refine_ls_matrix_type full
_refine_ls_number_parameters 550
_refine_ls_number_reflns 8036
_refine_ls_number_restraints 0
_refine_ls_restrained_S_all 1.015
_refine_ls_R_factor_all 0.0637
_refine_ls_R_factor_gt 0.0518
_refine_ls_shift/su_max 0.002
_refine_ls_shift/su_mean 0.000
_refine_ls_structure_factor_coef Fsqd
_refine_ls_weighting_details 'w=1/[\s^2^(Fo^2^)+(0.0830P)^2^+1.1884P] where P=(Fo^2^+2Fc^2^)/3'
_refine_ls_weighting_scheme calc
_refine_ls_wR_factor_gt 0.1334
_refine_ls_wR_factor_ref 0.1460
_reflns_Friedel_coverage 0.000
_reflns_number_gt 6627
_reflns_number_total 8036
_reflns_threshold_expression 'I > 2\s(I)'
_cod_data_source_file c9tc03582f2.cif
_cod_data_source_block x_1
_cod_database_code 7237943
_shelx_shelxl_version_number 2018/3
_shelx_space_group_comment
;
The symmetry employed for this shelxl refinement is uniquely defined
by the following loop, which should always be used as a source of
symmetry information in preference to the above space-group names.
They are only intended as comments.
;
_reflns_odcompleteness_completeness 99.04
_reflns_odcompleteness_iscentric 1
_reflns_odcompleteness_theta 66.97
_olex2_refinement_description
;
1. Fixed Uiso
 At 1.2 times of:
  All C(H) groups
2.a Ternary CH refined with riding coordinates:
 C50(H50)
2.b Aromatic/amide H refined with riding coordinates:
 C11(H11), C22(H22), C15(H15), C6(H6), C21(H21), C43(H43), C31(H31), C28(H28),
 C24(H24), C13(H13), C3(H3), C42(H42), C18(H18), C27(H27), C12(H12), C5(H5),
 C17(H17), C40(H40), C34(H34), C16(H16), C39(H39), C10(H10), C23(H23), C30(H30),
  C4(H4), C37(H37), C35(H35), C33(H33), C36(H36), C49(H49), C45(H45), C46(H46),
 C47(H47), C48(H48)
;
_olex2_submission_special_instructions 'No special instructions were received'
_oxdiff_exptl_absorpt_empirical_details
;
Empirical correction (ABSPACK) includes:
- Absorption correction using spherical harmonics
- Frame scaling
- Detector area scaling
;
_oxdiff_exptl_absorpt_empirical_full_max 1.321
_oxdiff_exptl_absorpt_empirical_full_min 0.623

loop_
_space_group_symop_operation_xyz
'x, y, z'
'-x, y+1/2, -z+1/2'
'-x, -y, -z'
'x, -y-1/2, z-1/2'

loop_
_atom_site_label
_atom_site_type_symbol
_atom_site_fract_x
_atom_site_fract_y
_atom_site_fract_z
_atom_site_U_iso_or_equiv
_atom_site_adp_type
_atom_site_occupancy
_atom_site_site_symmetry_order
_atom_site_calc_flag
_atom_site_refinement_flags_posn
S2 S 0.74080(5) 0.28660(2) -0.37428(6) 0.01595(14) Uani 1 1 d .
S1 S 0.85896(5) 0.62962(2) 0.95015(7) 0.01980(15) Uani 1 1 d .
Cl3 Cl 0.80190(6) 0.69563(2) 1.28112(9) 0.03716(19) Uani 1 1 d .
Cl1 Cl 0.73113(8) 0.62954(2) 1.38960(8) 0.0439(2) Uani 1 1 d .
Cl2 Cl 0.56858(7) 0.68265(3) 1.25746(15) 0.0620(3) Uani 1 1 d .
O4 O 0.73663(16) 0.25090(5) -0.3180(2) 0.0235(4) Uani 1 1 d .
O3 O 0.83368(15) 0.29730(5) -0.4308(2) 0.0225(4) Uani 1 1 d .
O2 O 0.74910(18) 0.63691(5) 0.9694(2) 0.0316(5) Uani 1 1 d .
O1 O 0.9448(2) 0.61726(5) 1.0770(2) 0.0323(5) Uani 1 1 d .
N00A N 0.77744(16) 0.50901(5) 0.5167(2) 0.0155(4) Uani 1 1 d .
N00B N 0.71274(17) 0.38585(5) 0.1201(2) 0.0163(4) Uani 1 1 d .
C9 C 0.79612(18) 0.38680(6) 0.2582(2) 0.0128(4) Uani 1 1 d .
C2 C 0.61689(18) 0.43696(6) 0.1907(2) 0.0124(4) Uani 1 1 d .
C14 C 0.77650(18) 0.47846(6) 0.2823(3) 0.0124(4) Uani 1 1 d .
C8 C 0.79805(19) 0.41459(6) 0.3594(3) 0.0124(4) Uani 1 1 d .
C20 C 0.67435(18) 0.45324(6) 0.4635(2) 0.0122(4) Uani 1 1 d .
C1 C 0.61812(19) 0.40798(6) 0.0958(3) 0.0135(4) Uani 1 1 d .
C19 C 0.80526(18) 0.50790(6) 0.3775(3) 0.0138(5) Uani 1 1 d .
C25 C 0.70937(19) 0.48264(6) 0.5567(3) 0.0138(4) Uani 1 1 d .
C26 C 0.8006(2) 0.54047(6) 0.6087(3) 0.0147(5) Uani 1 1 d .
C11 C 0.9547(2) 0.35973(7) 0.4330(3) 0.0167(5) Uani 1 1 d .
H11 H 1.006814 0.341437 0.457138 0.020 Uiso 1 1 calc R
C22 C 0.57249(19) 0.43083(6) 0.6384(3) 0.0159(5) Uani 1 1 d .
H22 H 0.525461 0.413940 0.663462 0.019 Uiso 1 1 calc R
C7 C 0.71595(18) 0.44592(6) 0.3232(2) 0.0120(4) Uani 1 1 d .
C15 C 0.80594(19) 0.47840(6) 0.1446(3) 0.0150(5) Uani 1 1 d .
H15 H 0.786906 0.458910 0.080818 0.018 Uiso 1 1 calc R
C6 C 0.52390(19) 0.40114(6) -0.0239(3) 0.0148(5) Uani 1 1 d .
H6 H 0.523568 0.381543 -0.085776 0.018 Uiso 1 1 calc R
C38 C 0.72199(19) 0.36159(7) 0.0029(3) 0.0156(5) Uani 1 1 d .
C21 C 0.60567(19) 0.42797(6) 0.5054(3) 0.0148(5) Uani 1 1 d .
H21 H 0.581319 0.408613 0.442517 0.018 Uiso 1 1 calc R
C43 C 0.7560(2) 0.37451(7) -0.1192(3) 0.0163(5) Uani 1 1 d .
H43 H 0.775073 0.398353 -0.122590 0.020 Uiso 1 1 calc R
C31 C 0.9094(2) 0.54748(7) 0.6935(3) 0.0174(5) Uani 1 1 d .
H31 H 0.968314 0.533064 0.684222 0.021 Uiso 1 1 calc R
C28 C 0.7318(2) 0.59092(7) 0.7184(3) 0.0183(5) Uani 1 1 d .
H28 H 0.673044 0.605462 0.727145 0.022 Uiso 1 1 calc R
C41 C 0.73267(19) 0.31626(6) -0.2279(3) 0.0145(5) Uani 1 1 d .
C24 C 0.67927(19) 0.48484(7) 0.6939(3) 0.0163(5) Uani 1 1 d .
H24 H 0.705646 0.503633 0.759141 0.020 Uiso 1 1 calc R
C13 C 0.87941(19) 0.41414(6) 0.4972(3) 0.0153(5) Uani 1 1 d .
H13 H 0.881485 0.432657 0.564912 0.018 Uiso 1 1 calc R
C3 C 0.5223(2) 0.45898(6) 0.1598(3) 0.0160(5) Uani 1 1 d .
H3 H 0.521032 0.478324 0.222335 0.019 Uiso 1 1 calc R
C42 C 0.7618(2) 0.35185(7) -0.2370(3) 0.0178(5) Uani 1 1 d .
H42 H 0.784504 0.360260 -0.319569 0.021 Uiso 1 1 calc R
C18 C 0.8613(2) 0.53653(7) 0.3317(3) 0.0175(5) Uani 1 1 d .
H18 H 0.879485 0.556333 0.393815 0.021 Uiso 1 1 calc R
C27 C 0.71309(19) 0.56253(7) 0.6179(3) 0.0164(5) Uani 1 1 d .
H27 H 0.641667 0.558378 0.556763 0.020 Uiso 1 1 calc R
C12 C 0.9569(2) 0.38693(7) 0.5356(3) 0.0170(5) Uani 1 1 d .
H12 H 1.009365 0.386883 0.628534 0.020 Uiso 1 1 calc R
C5 C 0.4316(2) 0.42329(7) -0.0507(3) 0.0168(5) Uani 1 1 d .
H5 H 0.369522 0.418324 -0.129705 0.020 Uiso 1 1 calc R
C29 C 0.8398(2) 0.59714(6) 0.8055(3) 0.0170(5) Uani 1 1 d .
C17 C 0.8902(2) 0.53587(7) 0.1959(3) 0.0186(5) Uani 1 1 d .
H17 H 0.927995 0.554990 0.167931 0.022 Uiso 1 1 calc R
C40 C 0.7007(2) 0.30301(6) -0.1046(3) 0.0161(5) Uani 1 1 d .
H40 H 0.682995 0.279081 -0.099961 0.019 Uiso 1 1 calc R
C34 C 1.0220(2) 0.72142(7) 0.9467(3) 0.0204(5) Uani 1 1 d .
H34 H 1.075896 0.734603 1.014472 0.025 Uiso 1 1 calc R
C16 C 0.8624(2) 0.50651(7) 0.1011(3) 0.0170(5) Uani 1 1 d .
H16 H 0.881685 0.505841 0.009816 0.020 Uiso 1 1 calc R
C39 C 0.6955(2) 0.32590(7) 0.0121(3) 0.0163(5) Uani 1 1 d .
H39 H 0.674389 0.317400 0.095745 0.020 Uiso 1 1 calc R
C10 C 0.8762(2) 0.35944(7) 0.2953(3) 0.0171(5) Uani 1 1 d .
H10 H 0.876329 0.341177 0.227102 0.020 Uiso 1 1 calc R
C23 C 0.6111(2) 0.45949(7) 0.7331(3) 0.0164(5) Uani 1 1 d .
H23 H 0.590880 0.461602 0.823430 0.020 Uiso 1 1 calc R
C30 C 0.9289(2) 0.57611(7) 0.7917(3) 0.0186(5) Uani 1 1 d .
H30 H 1.001116 0.581210 0.848053 0.022 Uiso 1 1 calc R
C4 C 0.4310(2) 0.45284(7) 0.0394(3) 0.0182(5) Uani 1 1 d .
H4 H 0.370231 0.468256 0.019141 0.022 Uiso 1 1 calc R
C32 C 0.9076(2) 0.66955(6) 0.8857(3) 0.0159(5) Uani 1 1 d .
C37 C 0.8591(2) 0.68222(7) 0.7430(3) 0.0197(5) Uani 1 1 d .
H37 H 0.804355 0.669164 0.675927 0.024 Uiso 1 1 calc R
C35 C 0.9746(2) 0.73452(7) 0.8028(3) 0.0214(5) Uani 1 1 d .
H35 H 0.997018 0.756472 0.774327 0.026 Uiso 1 1 calc R
C33 C 0.9885(2) 0.68856(7) 0.9891(3) 0.0188(5) Uani 1 1 d .
H33 H 1.019750 0.679500 1.084880 0.023 Uiso 1 1 calc R
C44 C 0.6163(2) 0.29406(7) -0.5172(3) 0.0184(5) Uani 1 1 d .
C36 C 0.8940(2) 0.71492(7) 0.7016(3) 0.0219(5) Uani 1 1 d .
H36 H 0.863015 0.723752 0.605321 0.026 Uiso 1 1 calc R
C49 C 0.6106(2) 0.32273(8) -0.6150(3) 0.0233(5) Uani 1 1 d .
H49 H 0.671388 0.337882 -0.605338 0.028 Uiso 1 1 calc R
C45 C 0.5263(2) 0.27125(7) -0.5301(3) 0.0263(6) Uani 1 1 d .
H45 H 0.530846 0.252427 -0.463174 0.032 Uiso 1 1 calc R
C46 C 0.4292(2) 0.27677(9) -0.6441(4) 0.0331(7) Uani 1 1 d .
H46 H 0.368698 0.261431 -0.654823 0.040 Uiso 1 1 calc R
C47 C 0.4231(2) 0.30527(9) -0.7415(3) 0.0323(7) Uani 1 1 d .
H47 H 0.358094 0.308982 -0.817517 0.039 Uiso 1 1 calc R
C48 C 0.5128(2) 0.32835(8) -0.7272(3) 0.0286(6) Uani 1 1 d .
H48 H 0.507322 0.347530 -0.792554 0.034 Uiso 1 1 calc R
C50 C 0.6956(2) 0.66331(7) 1.2532(3) 0.0209(5) Uani 1 1 d .
H50 H 0.687278 0.652602 1.153654 0.025 Uiso 1 1 calc R

loop_
_atom_site_aniso_label
_atom_site_aniso_U_11
_atom_site_aniso_U_22
_atom_site_aniso_U_33
_atom_site_aniso_U_23
_atom_site_aniso_U_13
_atom_site_aniso_U_12
S2 0.0191(3) 0.0120(3) 0.0166(3) -0.0026(2) 0.0042(2) 0.0026(2)
S1 0.0316(3) 0.0120(3) 0.0162(3) -0.0037(2) 0.0069(2) -0.0077(2)
Cl3 0.0336(4) 0.0353(4) 0.0425(4) -0.0028(3) 0.0097(3) -0.0149(3)
Cl1 0.0606(5) 0.0278(4) 0.0293(4) 0.0051(3) -0.0135(3) -0.0120(3)
Cl2 0.0253(4) 0.0370(5) 0.1241(9) -0.0252(5) 0.0196(5) 0.0040(3)
O4 0.0342(10) 0.0135(9) 0.0224(9) -0.0021(7) 0.0066(8) 0.0037(7)
O3 0.0217(9) 0.0224(10) 0.0243(9) -0.0036(7) 0.0074(7) 0.0046(7)
O2 0.0402(11) 0.0244(10) 0.0378(11) -0.0157(9) 0.0238(9) -0.0166(9)
O1 0.0572(14) 0.0162(10) 0.0161(9) -0.0001(7) -0.0040(9) -0.0128(9)
N00A 0.0170(10) 0.0119(10) 0.0177(10) -0.0035(8) 0.0047(8) -0.0052(8)
N00B 0.0165(10) 0.0151(10) 0.0144(9) -0.0047(8) -0.0010(8) 0.0044(8)
C9 0.0116(10) 0.0129(11) 0.0129(10) 0.0000(9) 0.0016(8) -0.0010(8)
C2 0.0128(10) 0.0112(11) 0.0131(10) -0.0001(8) 0.0030(8) -0.0011(8)
C14 0.0080(10) 0.0112(11) 0.0168(11) 0.0019(9) 0.0010(8) 0.0009(8)
C8 0.0128(10) 0.0097(11) 0.0147(11) 0.0007(8) 0.0035(8) -0.0005(8)
C20 0.0093(10) 0.0121(11) 0.0137(10) -0.0005(9) 0.0000(8) 0.0006(8)
C1 0.0133(10) 0.0109(11) 0.0154(11) 0.0022(9) 0.0022(9) 0.0004(8)
C19 0.0112(10) 0.0136(11) 0.0156(11) 0.0008(9) 0.0018(8) 0.0008(8)
C25 0.0120(10) 0.0107(11) 0.0177(11) 0.0000(9) 0.0021(9) -0.0004(8)
C26 0.0176(11) 0.0096(11) 0.0160(11) -0.0007(9) 0.0026(9) -0.0035(9)
C11 0.0155(11) 0.0150(12) 0.0191(11) 0.0031(9) 0.0035(9) 0.0038(9)
C22 0.0138(10) 0.0140(11) 0.0198(12) 0.0039(9) 0.0037(9) 0.0008(9)
C7 0.0117(10) 0.0086(11) 0.0152(11) -0.0018(8) 0.0029(9) -0.0006(8)
C15 0.0120(10) 0.0145(12) 0.0162(11) -0.0006(9) -0.0002(9) 0.0005(9)
C6 0.0163(11) 0.0120(11) 0.0156(11) -0.0015(9) 0.0033(9) -0.0016(9)
C38 0.0124(10) 0.0173(12) 0.0144(11) -0.0032(9) -0.0013(9) 0.0045(9)
C21 0.0143(10) 0.0118(11) 0.0169(11) -0.0009(9) 0.0013(9) -0.0005(9)
C43 0.0171(11) 0.0121(11) 0.0174(11) -0.0002(9) 0.0000(9) 0.0015(9)
C31 0.0160(11) 0.0155(12) 0.0206(12) -0.0007(9) 0.0044(9) -0.0007(9)
C28 0.0183(12) 0.0133(12) 0.0234(12) 0.0007(9) 0.0057(10) 0.0013(9)
C41 0.0133(10) 0.0130(11) 0.0159(11) -0.0020(9) 0.0014(9) 0.0048(8)
C24 0.0167(11) 0.0134(11) 0.0181(11) -0.0033(9) 0.0035(9) 0.0013(9)
C13 0.0146(11) 0.0144(11) 0.0157(11) -0.0032(9) 0.0017(9) -0.0009(9)
C3 0.0158(11) 0.0132(11) 0.0187(11) -0.0022(9) 0.0037(9) 0.0015(9)
C42 0.0186(11) 0.0169(12) 0.0179(11) 0.0009(9) 0.0048(9) 0.0019(9)
C18 0.0187(11) 0.0122(11) 0.0209(12) -0.0027(9) 0.0037(10) -0.0031(9)
C27 0.0126(11) 0.0142(12) 0.0196(11) -0.0014(9) -0.0011(9) -0.0007(9)
C12 0.0148(11) 0.0184(12) 0.0159(11) 0.0020(9) 0.0004(9) -0.0005(9)
C5 0.0145(11) 0.0186(12) 0.0148(11) 0.0006(9) -0.0004(9) -0.0036(9)
C29 0.0246(12) 0.0095(11) 0.0166(11) -0.0009(9) 0.0046(9) -0.0048(9)
C17 0.0166(11) 0.0166(12) 0.0213(12) 0.0031(10) 0.0028(9) -0.0038(9)
C40 0.0172(11) 0.0100(11) 0.0198(11) 0.0007(9) 0.0024(9) 0.0015(9)
C34 0.0162(11) 0.0161(12) 0.0276(13) -0.0040(10) 0.0032(10) -0.0021(9)
C16 0.0154(11) 0.0196(12) 0.0155(11) 0.0037(9) 0.0032(9) -0.0002(9)
C39 0.0176(11) 0.0154(12) 0.0159(11) 0.0005(9) 0.0047(9) 0.0020(9)
C10 0.0182(11) 0.0139(12) 0.0188(11) -0.0017(9) 0.0042(9) 0.0030(9)
C23 0.0171(11) 0.0156(12) 0.0165(11) 0.0004(9) 0.0044(9) 0.0025(9)
C30 0.0156(11) 0.0186(13) 0.0186(12) 0.0010(10) -0.0012(9) -0.0047(9)
C4 0.0130(11) 0.0191(13) 0.0211(12) -0.0001(10) 0.0019(9) 0.0022(9)
C32 0.0172(11) 0.0112(11) 0.0202(12) -0.0037(9) 0.0066(9) -0.0016(9)
C37 0.0221(12) 0.0170(12) 0.0188(12) -0.0052(10) 0.0033(10) -0.0013(10)
C35 0.0214(12) 0.0143(12) 0.0302(13) 0.0031(10) 0.0097(10) -0.0009(10)
C33 0.0189(12) 0.0136(12) 0.0225(12) 0.0004(10) 0.0026(10) 0.0019(9)
C44 0.0215(12) 0.0175(12) 0.0168(11) -0.0047(9) 0.0059(9) 0.0023(10)
C36 0.0267(13) 0.0192(13) 0.0195(12) 0.0029(10) 0.0056(10) 0.0018(10)
C49 0.0247(13) 0.0243(14) 0.0215(12) -0.0007(11) 0.0070(10) -0.0008(11)
C45 0.0270(14) 0.0184(13) 0.0337(14) -0.0039(11) 0.0081(11) -0.0022(11)
C46 0.0200(13) 0.0336(17) 0.0426(17) -0.0094(14) 0.0024(12) -0.0034(12)
C47 0.0248(14) 0.0430(18) 0.0264(14) -0.0062(13) 0.0017(11) 0.0071(13)
C48 0.0288(14) 0.0368(17) 0.0202(13) 0.0056(12) 0.0063(11) 0.0068(12)
C50 0.0187(12) 0.0226(13) 0.0199(12) -0.0027(10) 0.0021(10) -0.0023(10)

loop_
_atom_type_symbol
_atom_type_description
_atom_type_scat_dispersion_real
_atom_type_scat_dispersion_imag
_atom_type_scat_source
C C 0.0181 0.0091 'International Tables Vol C Tables 4.2.6.8 and 6.1.1.4'
H H 0.0000 0.0000 'International Tables Vol C Tables 4.2.6.8 and 6.1.1.4'
Cl Cl 0.3639 0.7018 'International Tables Vol C Tables 4.2.6.8 and 6.1.1.4'
N N 0.0311 0.0180 'International Tables Vol C Tables 4.2.6.8 and 6.1.1.4'
O O 0.0492 0.0322 'International Tables Vol C Tables 4.2.6.8 and 6.1.1.4'
S S 0.3331 0.5567 'International Tables Vol C Tables 4.2.6.8 and 6.1.1.4'

loop_
_geom_angle_atom_site_label_1
_geom_angle_atom_site_label_2
_geom_angle_atom_site_label_3
_geom_angle
O4 S2 C41 107.41(11)
O4 S2 C44 107.97(12)
O3 S2 O4 119.75(11)
O3 S2 C41 107.83(11)
O3 S2 C44 108.17(11)
C41 S2 C44 104.75(11)
O2 S1 C29 105.92(12)
O2 S1 C32 106.94(12)
O1 S1 O2 119.07(13)
O1 S1 C29 108.21(12)
O1 S1 C32 107.49(12)
C29 S1 C32 108.90(11)
C19 N00A C25 121.21(19)
C19 N00A C26 119.95(19)
C25 N00A C26 117.87(19)
C9 N00B C38 120.47(19)
C1 N00B C9 120.81(19)
C1 N00B C38 118.71(18)
C8 C9 N00B 120.0(2)
C8 C9 C10 119.8(2)
C10 C9 N00B 120.3(2)
C1 C2 C7 122.3(2)
C1 C2 C3 118.5(2)
C3 C2 C7 119.2(2)
C19 C14 C7 122.7(2)
C19 C14 C15 118.8(2)
C15 C14 C7 118.5(2)
C9 C8 C7 122.30(19)
C9 C8 C13 118.6(2)
C13 C8 C7 119.1(2)
C25 C20 C7 122.6(2)
C21 C20 C25 119.0(2)
C21 C20 C7 118.1(2)
C2 C1 N00B 120.3(2)
C2 C1 C6 119.4(2)
C6 C1 N00B 120.3(2)
C14 C19 N00A 120.6(2)
C14 C19 C18 119.0(2)
C18 C19 N00A 120.4(2)
C20 C25 N00A 120.6(2)
C20 C25 C24 118.9(2)
C24 C25 N00A 120.4(2)
C31 C26 N00A 120.1(2)
C27 C26 N00A 119.2(2)
C27 C26 C31 120.7(2)
C10 C11 C12 120.9(2)
C21 C22 C23 118.6(2)
C2 C7 C14 108.91(18)
C2 C7 C8 110.72(18)
C2 C7 C20 109.62(18)
C14 C7 C8 109.16(18)
C20 C7 C14 110.80(18)
C20 C7 C8 107.63(18)
C16 C15 C14 121.8(2)
C5 C6 C1 120.6(2)
C43 C38 N00B 118.9(2)
C43 C38 C39 121.0(2)
C39 C38 N00B 120.1(2)
C22 C21 C20 122.0(2)
C38 C43 C42 120.1(2)
C30 C31 C26 119.4(2)
C29 C28 C27 118.8(2)
C42 C41 S2 119.54(18)
C40 C41 S2 118.61(19)
C40 C41 C42 121.8(2)
C23 C24 C25 120.9(2)
C12 C13 C8 121.9(2)
C4 C3 C2 122.1(2)
C43 C42 C41 118.3(2)
C17 C18 C19 121.3(2)
C26 C27 C28 120.1(2)
C13 C12 C11 118.8(2)
C6 C5 C4 120.5(2)
C28 C29 S1 118.05(19)
C28 C29 C30 121.3(2)
C30 C29 S1 120.26(18)
C18 C17 C16 119.9(2)
C41 C40 C39 119.2(2)
C33 C34 C35 119.9(2)
C15 C16 C17 119.2(2)
C40 C39 C38 119.5(2)
C11 C10 C9 120.0(2)
C24 C23 C22 120.4(2)
C31 C30 C29 119.5(2)
C3 C4 C5 118.8(2)
C37 C32 S1 120.52(19)
C37 C32 C33 122.2(2)
C33 C32 S1 117.05(19)
C32 C37 C36 118.5(2)
C36 C35 C34 120.2(2)
C32 C33 C34 118.8(2)
C49 C44 S2 119.4(2)
C45 C44 S2 119.4(2)
C45 C44 C49 121.2(2)
C37 C36 C35 120.5(2)
C48 C49 C44 119.1(3)
C44 C45 C46 119.4(3)
C47 C46 C45 119.6(3)
C46 C47 C48 120.9(3)
C47 C48 C49 119.8(3)
Cl1 C50 Cl3 110.78(14)
Cl2 C50 Cl3 110.68(15)
Cl2 C50 Cl1 110.27(15)

loop_
_geom_bond_atom_site_label_1
_geom_bond_atom_site_label_2
_geom_bond_distance
S2 O4 1.4449(19)
S2 O3 1.4360(19)
S2 C41 1.771(2)
S2 C44 1.770(3)
S1 O2 1.442(2)
S1 O1 1.437(2)
S1 C29 1.776(2)
S1 C32 1.776(3)
Cl3 C50 1.761(3)
Cl1 C50 1.759(3)
Cl2 C50 1.742(3)
N00A C19 1.408(3)
N00A C25 1.410(3)
N00A C26 1.439(3)
N00B C9 1.414(3)
N00B C1 1.407(3)
N00B C38 1.439(3)
C9 C8 1.395(3)
C9 C10 1.409(3)
C2 C1 1.398(3)
C2 C7 1.526(3)
C2 C3 1.401(3)
C14 C19 1.399(3)
C14 C7 1.532(3)
C14 C15 1.404(3)
C8 C7 1.536(3)
C8 C13 1.400(3)
C20 C25 1.397(3)
C20 C7 1.532(3)
C20 C21 1.394(3)
C1 C6 1.405(3)
C19 C18 1.404(3)
C25 C24 1.406(3)
C26 C31 1.396(3)
C26 C27 1.385(3)
C11 C12 1.387(3)
C11 C10 1.382(3)
C22 C21 1.390(3)
C22 C23 1.390(3)
C15 C16 1.382(3)
C6 C5 1.383(3)
C38 C43 1.384(3)
C38 C39 1.390(4)
C43 C42 1.394(3)
C31 C30 1.386(3)
C28 C27 1.392(3)
C28 C29 1.389(3)
C41 C42 1.395(3)
C41 C40 1.385(3)
C24 C23 1.382(3)
C13 C12 1.384(3)
C3 C4 1.382(3)
C18 C17 1.384(3)
C5 C4 1.387(3)
C29 C30 1.390(4)
C17 C16 1.393(4)
C40 C39 1.390(3)
C34 C35 1.391(4)
C34 C33 1.391(4)
C32 C37 1.379(4)
C32 C33 1.387(3)
C37 C36 1.389(4)
C35 C36 1.387(4)
C44 C49 1.394(4)
C44 C45 1.387(4)
C49 C48 1.389(4)
C45 C46 1.391(4)
C46 C47 1.387(5)
C47 C48 1.388(4)
